data_7004323
loop_
_publ_author_name
'Lee, Jen-Jeh'
'Yang, Feng-Zhao'
'Lin, Ya-Fan'
'Chang, Ya-Chun'
'Yu, Kuo-Hsuan'
'Chang, Mu-Chieh'
'Lee, Gene-Hsiang'
'Liu, Yi-Hung'
'Wang, Yu'
'Liu, Shiuh-Tzung'
'Chen, Jwu-Ting'

_publ_section_title
;
 Unsymmetrical bidentate ligands of \a-aminoaldimines leading to
 sterically controlled selectivity of geometrical isomerism in square
 planar coordination
;
_journal_issue 43
_journal_name_full 'Dalton Transactions'
_journal_page_first 5945
_journal_page_last 5956
_journal_paper_doi 10.1039/b805674a
_journal_year 2008
_chemical_formula_sum 'C12 H27 Cl N2 Pd'
_chemical_formula_weight 341.21
_chemical_name_systematic
;
?
;
_space_group_IT_number 4
_symmetry_cell_setting monoclinic
_symmetry_space_group_name_Hall 'P 2yb'
_symmetry_space_group_name_H-M 'P 1 21 1'
_atom_sites_solution_hydrogens geom
_atom_sites_solution_primary direct
_atom_sites_solution_secondary difmap
_audit_creation_method SHELXL-97
_cell_angle_alpha 90.00
_cell_angle_beta 117.581(18)
_cell_angle_gamma 90.00
_cell_formula_units_Z 2
_cell_length_a 7.3970(16)
_cell_length_b 15.509(5)
_cell_length_c 7.866(2)
_cell_measurement_reflns_used 4092
_cell_measurement_temperature 295(2)
_cell_volume 799.8(4)
_computing_cell_refinement 'Siemens SAINT'
_computing_data_collection 'Siemens SMART'
_computing_data_reduction 'Siemens SAINT'
_computing_molecular_graphics 'Siemens SHELXTL'
_computing_publication_material 'Siemens SHELXTL'
_computing_structure_refinement 'SHELXL-97 (Sheldrick, 1997)'
_computing_structure_solution 'SHELXS-97 (Sheldrick, 1990)'
_diffrn_ambient_temperature 295(2)
_diffrn_measured_fraction_theta_full 0.998
_diffrn_measured_fraction_theta_max 0.998
_diffrn_measurement_method '\w scans'
_diffrn_radiation_monochromator graphite
_diffrn_radiation_source 'fine-focus sealed tube'
_diffrn_radiation_type MoK\a
_diffrn_radiation_wavelength 0.71073
_diffrn_reflns_av_R_equivalents 0.0309
_diffrn_reflns_av_sigmaI/netI 0.0544
_diffrn_reflns_limit_h_max 6
_diffrn_reflns_limit_h_min -9
_diffrn_reflns_limit_k_max 20
_diffrn_reflns_limit_k_min -19
_diffrn_reflns_limit_l_max 10
_diffrn_reflns_limit_l_min -7
_diffrn_reflns_number 5545
_diffrn_reflns_theta_full 27.50
_diffrn_reflns_theta_max 27.50
_diffrn_reflns_theta_min 2.63
_diffrn_standards_number 0
_exptl_absorpt_coefficient_mu 1.308
_exptl_absorpt_correction_T_max 0.892
_exptl_absorpt_correction_T_min 0.851
_exptl_absorpt_correction_type multi-scan
_exptl_crystal_density_diffrn 1.417
_exptl_crystal_density_meas ?
_exptl_crystal_density_method 'not measured'
_exptl_crystal_description block
_exptl_crystal_F_000 352
_exptl_crystal_size_max 0.20
_exptl_crystal_size_mid 0.10
_exptl_crystal_size_min 0.10
_refine_diff_density_max 0.326
_refine_diff_density_min -0.473
_refine_diff_density_rms 0.084
_refine_ls_abs_structure_details 'Flack H D (1983), Acta Cryst. A39, 876-881'
_refine_ls_abs_structure_Flack 0.03(4)
_refine_ls_extinction_coef 0.0044(6)
_refine_ls_extinction_expression Fc^*^=kFc[1+0.001xFc^2^\l^3^/sin(2\q)]^-1/4^
_refine_ls_extinction_method SHELXL
_refine_ls_goodness_of_fit_ref 1.026
_refine_ls_hydrogen_treatment mixed
_refine_ls_matrix_type full
_refine_ls_number_parameters 153
_refine_ls_number_reflns 3627
_refine_ls_number_restraints 1
_refine_ls_restrained_S_all 1.026
_refine_ls_R_factor_all 0.0410
_refine_ls_R_factor_gt 0.0316
_refine_ls_shift/su_max 0.001
_refine_ls_shift/su_mean 0.000
_refine_ls_structure_factor_coef Fsqd
_refine_ls_weighting_details 'calc w=1/[\s^2^(Fo^2^)+(0.0129P)^2^+0.0000P] where P=(Fo^2^+2Fc^2^)/3'
_refine_ls_weighting_scheme calc
_refine_ls_wR_factor_gt 0.0600
_refine_ls_wR_factor_ref 0.0634
_reflns_number_gt 3223
_reflns_number_total 3627
_reflns_threshold_expression >2sigma(I)
_cod_data_source_file b805674a.txt
_cod_data_source_block ic5796
_cod_depositor_comments
;
The following automatic conversions were performed:
'_symmetry_cell_setting' value 'Monoclinic' changed to 'monoclinic'
according to '/home/saulius/struct/CIF-dictionaries/cif_core.dic'
dictionary named 'cif_core.dic' version 2.4.1 from 2010-06-29.

Automatic conversion script
Id: cif_fix_enum 1527 2010-12-29 10:47:43Z saulius 

The following automatic conversions were performed:

'_exptl_crystal_density_meas' value 'not_measured' was changed to '?'
- the value is perceived as not measured.

Automatic conversion script
Id: cif_fix_values 3008 2015-01-20 13:52:24Z robertas 
;
_cod_original_cell_volume 799.9(4)
_cod_original_sg_symbol_H-M P2(1)
_cod_database_code 7004323

loop_
_symmetry_equiv_pos_as_xyz
'x, y, z'
'-x, y+1/2, -z'

loop_
_atom_site_label
_atom_site_type_symbol
_atom_site_fract_x
_atom_site_fract_y
_atom_site_fract_z
_atom_site_U_iso_or_equiv
_atom_site_adp_type
_atom_site_occupancy
_atom_site_symmetry_multiplicity
_atom_site_calc_flag
_atom_site_refinement_flags
_atom_site_disorder_assembly
_atom_site_disorder_group
Pd Pd 0.43915(3) 0.486170(17) 0.57319(3) 0.03737(9) Uani 1 1 d . . .
Cl1 Cl 0.49399(17) 0.41785(9) 0.85335(15) 0.0628(3) Uani 1 1 d . . .
N1 N 0.3893(5) 0.5365(2) 0.3147(5) 0.0423(7) Uani 1 1 d . . .
N2 N 0.1856(4) 0.4015(2) 0.3664(4) 0.0394(7) Uani 1 1 d . . .
C1 C 0.3031(5) 0.4828(5) 0.1762(4) 0.0436(8) Uani 1 1 d . . .
H1 H 0.2772 0.4999 0.0536 0.052 Uiso 1 1 calc R . .
C2 C 0.2431(6) 0.3950(3) 0.2032(5) 0.0412(9) Uani 1 1 d . . .
C3 C 0.4314(9) 0.3380(4) 0.2623(9) 0.0502(15) Uani 1 1 d . . .
H3A H 0.4814 0.3436 0.1698 0.075 Uiso 1 1 calc R . .
H3B H 0.3956 0.2790 0.2680 0.075 Uiso 1 1 calc R . .
H3C H 0.5355 0.3556 0.3860 0.075 Uiso 1 1 calc R . .
C4 C 0.0735(8) 0.3632(4) 0.0112(6) 0.0676(13) Uani 1 1 d . . .
H4A H -0.0420 0.4011 -0.0304 0.101 Uiso 1 1 calc R . .
H4B H 0.0338 0.3060 0.0264 0.101 Uiso 1 1 calc R . .
H4C H 0.1221 0.3628 -0.0827 0.101 Uiso 1 1 calc R . .
C5 C 0.1756(7) 0.3174(3) 0.4558(6) 0.0531(10) Uani 1 1 d . . .
H5A H 0.1690 0.3306 0.5734 0.064 Uiso 1 1 calc R . .
H5B H 0.3035 0.2876 0.4922 0.064 Uiso 1 1 calc R . .
C6 C 0.0057(8) 0.2549(4) 0.3432(9) 0.0834(17) Uani 1 1 d . . .
H6A H -0.1230 0.2841 0.2945 0.125 Uiso 1 1 calc R . .
H6B H 0.0088 0.2085 0.4252 0.125 Uiso 1 1 calc R . .
H6C H 0.0232 0.2323 0.2382 0.125 Uiso 1 1 calc R . .
C7 C -0.0081(6) 0.4499(3) 0.3042(6) 0.0534(11) Uani 1 1 d . . .
H7A H -0.1205 0.4136 0.2193 0.064 Uiso 1 1 calc R . .
H7B H -0.0057 0.5001 0.2316 0.064 Uiso 1 1 calc R . .
C8 C -0.0469(6) 0.4795(6) 0.4691(6) 0.0795(16) Uani 1 1 d . . .
H8A H -0.0627 0.4301 0.5344 0.119 Uiso 1 1 calc R . .
H8B H -0.1689 0.5137 0.4195 0.119 Uiso 1 1 calc R . .
H8C H 0.0664 0.5134 0.5571 0.119 Uiso 1 1 calc R . .
C9 C 0.6669(7) 0.5685(3) 0.7329(6) 0.0579(12) Uani 1 1 d . . .
H9A H 0.7533 0.5769 0.6734 0.087 Uiso 1 1 calc R . .
H9B H 0.7455 0.5450 0.8590 0.087 Uiso 1 1 calc R . .
H9C H 0.6100 0.6229 0.7421 0.087 Uiso 1 1 calc R . .
C21 C 0.4355(11) 0.6265(4) 0.2831(9) 0.0581(17) Uani 1 1 d . . .
H21 H 0.5691 0.6414 0.3889 0.070 Uiso 1 1 calc R . .
C22 C 0.4474(11) 0.6400(4) 0.0965(8) 0.101(2) Uani 1 1 d . . .
H22A H 0.3152 0.6308 -0.0103 0.151 Uiso 1 1 calc R . .
H22B H 0.5428 0.5999 0.0901 0.151 Uiso 1 1 calc R . .
H22C H 0.4916 0.6978 0.0924 0.151 Uiso 1 1 calc R . .
C23 C 0.2808(9) 0.6850(3) 0.2959(8) 0.0799(16) Uani 1 1 d . . .
H23A H 0.3176 0.7439 0.2908 0.120 Uiso 1 1 calc R . .
H23B H 0.2770 0.6748 0.4146 0.120 Uiso 1 1 calc R . .
H23C H 0.1489 0.6736 0.1906 0.120 Uiso 1 1 calc R . .

loop_
_atom_site_aniso_label
_atom_site_aniso_U_11
_atom_site_aniso_U_22
_atom_site_aniso_U_33
_atom_site_aniso_U_23
_atom_site_aniso_U_13
_atom_site_aniso_U_12
Pd 0.03414(12) 0.04420(14) 0.03053(12) -0.0008(2) 0.01221(9) 0.0023(2)
Cl1 0.0574(6) 0.0930(9) 0.0343(5) 0.0087(6) 0.0181(5) -0.0035(6)
N1 0.0486(18) 0.0352(17) 0.0428(18) 0.0034(15) 0.0209(15) 0.0044(15)
N2 0.0328(16) 0.0482(18) 0.0352(16) 0.0000(14) 0.0142(13) -0.0007(14)
C1 0.0500(18) 0.0455(19) 0.0337(16) 0.011(3) 0.0180(14) 0.014(4)
C2 0.040(2) 0.044(2) 0.036(2) -0.0077(17) 0.0139(17) 0.0003(18)
C3 0.059(4) 0.041(3) 0.053(3) -0.001(2) 0.028(3) 0.009(3)
C4 0.069(3) 0.080(3) 0.045(3) -0.016(2) 0.018(2) -0.012(3)
C5 0.048(2) 0.055(3) 0.057(3) 0.007(2) 0.026(2) -0.003(2)
C6 0.074(3) 0.067(3) 0.111(5) -0.006(3) 0.044(3) -0.023(3)
C7 0.034(2) 0.066(3) 0.050(2) -0.002(2) 0.0111(18) 0.0079(18)
C8 0.047(2) 0.115(4) 0.077(3) -0.024(5) 0.030(2) 0.015(5)
C9 0.060(3) 0.058(3) 0.045(2) -0.008(2) 0.014(2) -0.014(2)
C21 0.072(4) 0.042(3) 0.060(4) 0.007(3) 0.031(3) 0.005(3)
C22 0.162(7) 0.063(4) 0.100(5) 0.020(3) 0.080(5) -0.014(4)
C23 0.085(4) 0.046(3) 0.089(4) 0.005(3) 0.024(3) 0.016(3)

loop_
_atom_type_symbol
_atom_type_description
_atom_type_scat_dispersion_real
_atom_type_scat_dispersion_imag
_atom_type_scat_source
C C 0.0033 0.0016 'International Tables Vol C Tables 4.2.6.8 and 6.1.1.4'
H H 0.0000 0.0000 'International Tables Vol C Tables 4.2.6.8 and 6.1.1.4'
N N 0.0061 0.0033 'International Tables Vol C Tables 4.2.6.8 and 6.1.1.4'
Cl Cl 0.1484 0.1585 'International Tables Vol C Tables 4.2.6.8 and 6.1.1.4'
Pd Pd -0.9988 1.0072 'International Tables Vol C Tables 4.2.6.8 and 6.1.1.4'

loop_
_geom_angle_atom_site_label_1
_geom_angle_atom_site_label_2
_geom_angle_atom_site_label_3
_geom_angle
_geom_angle_site_symmetry_1
_geom_angle_site_symmetry_3
_geom_angle_publ_flag
C9 Pd N1 95.24(16) . . ?
C9 Pd N2 173.55(15) . . ?
N1 Pd N2 78.33(12) . . ?
C9 Pd Cl1 88.24(13) . . ?
N1 Pd Cl1 175.06(10) . . ?
N2 Pd Cl1 98.15(9) . . ?
C1 N1 C21 122.0(4) . . ?
C1 N1 Pd 112.8(3) . . ?
C21 N1 Pd 125.1(3) . . ?
C7 N2 C5 110.2(3) . . ?
C7 N2 C2 110.9(3) . . ?
C5 N2 C2 115.4(3) . . ?
C7 N2 Pd 107.3(2) . . ?
C5 N2 Pd 111.9(2) . . ?
C2 N2 Pd 100.5(2) . . ?
N1 C1 C2 122.7(3) . . ?
C1 C2 C3 106.5(4) . . ?
C1 C2 C4 108.6(4) . . ?
C3 C2 C4 109.2(4) . . ?
C1 C2 N2 106.1(3) . . ?
C3 C2 N2 110.6(3) . . ?
C4 C2 N2 115.4(3) . . ?
N2 C5 C6 119.5(4) . . ?
N2 C7 C8 113.9(3) . . ?
N1 C21 C23 108.4(5) . . ?
N1 C21 C22 114.2(5) . . ?
C23 C21 C22 111.5(6) . . ?

loop_
_geom_bond_atom_site_label_1
_geom_bond_atom_site_label_2
_geom_bond_distance
_geom_bond_site_symmetry_2
_geom_bond_publ_flag
Pd C9 2.022(4) . ?
Pd N1 2.046(3) . ?
Pd N2 2.250(3) . ?
Pd Cl1 2.3058(12) . ?
N1 C1 1.282(6) . ?
N1 C21 1.485(7) . ?
N2 C7 1.485(5) . ?
N2 C5 1.500(5) . ?
N2 C2 1.531(5) . ?
C1 C2 1.478(8) . ?
C2 C3 1.529(7) . ?
C2 C4 1.531(6) . ?
C5 C6 1.508(7) . ?
C7 C8 1.523(6) . ?
C21 C23 1.500(7) . ?
C21 C22 1.525(7) . ?
